data_9007703
loop_
_publ_author_name
'Fitch, A. N.'
'Bernard, L.'
'Howe, A. T.'
'Wright, A. F.'
'Fender, B. E. F.'

_publ_section_title
;The room-temperature structure of DUO2AsO4*4D2O by powder neutron diffraction
 Locality: synthetic
;
_journal_name_full 'Acta Crystallographica, Section C'
_journal_page_first 159
_journal_page_last 162
_journal_paper_doi 10.1107/S0108270183003960
_journal_volume 39
_journal_year 1983
_chemical_formula_structural DUO2AsO4*4D2O
_chemical_formula_sum 'As D9 O10 U'
_space_group_IT_number 130
_symmetry_space_group_name_Hall '-P 4a 2ac'
_symmetry_space_group_name_H-M 'P 4/n c c :2'
_cell_angle_alpha 90
_cell_angle_beta 90
_cell_angle_gamma 90
_cell_length_a 7.1615
_cell_length_b 7.1615
_cell_length_c 17.6390
_cell_formula_units_Z 4
_cell_volume 904.653
_exptl_crystal_density_diffrn 3.606
_cod_original_sg_symbol_H-M 'P 4/n c c'
_cod_original_formula_sum 'D9 U O10 As'
_cod_database_code 9007703

loop_
_symmetry_equiv_pos_as_xyz
x,y,z
1/2-y,1/2-x,1/2+z
1/2+y,1/2+x,1/2-z
1/2+y,-x,-z
1/2-y,x,z
x,1/2-y,1/2+z
-x,1/2+y,1/2-z
1/2+x,1/2+y,-z
1/2-x,1/2-y,z
y,x,1/2+z
-y,-x,1/2-z
-y,1/2+x,-z
y,1/2-x,z
1/2-x,y,1/2+z
1/2+x,-y,1/2-z
-x,-y,-z

loop_
_atom_site_aniso_label
_atom_site_aniso_U_11
_atom_site_aniso_U_22
_atom_site_aniso_U_33
_atom_site_aniso_U_12
_atom_site_aniso_U_13
_atom_site_aniso_U_23
D3 0.07979 0.07979 0.12665 0.02280 -0.04812 -0.04812
U 0.00785 0.00785 0.01267 0.00000 0.00000 0.00000
O1 0.02356 0.02356 0.01798 0.00000 0.00000 0.00000
O2 0.02584 0.02584 0.01519 0.00000 0.00000 0.00000
As 0.00443 0.00443 0.02153 0.00000 0.00000 0.00000
O3 0.00709 0.01874 0.02621 -0.00025 0.00519 0.00595
D1 0.19378 0.09625 0.03419 0.06713 0.01140 0.01140
D2 0.07219 0.04306 0.03800 0.01520 -0.00253 0.00253
O4 0.06839 0.12412 0.03293 -0.03673 0.01013 0.02913

loop_
_atom_site_label
_atom_site_fract_x
_atom_site_fract_y
_atom_site_fract_z
_atom_site_occupancy
D3 0.40570 -0.40570 0.25000 1.00000
U 0.25000 0.25000 0.05270 1.00000
O1 0.25000 0.25000 0.15450 1.00000
O2 0.25000 0.25000 -0.04820 1.00000
As 0.75000 0.25000 0.00000 1.00000
O3 0.56810 0.20480 0.05730 1.00000
D1 0.30370 0.04040 0.31120 0.75000
D2 0.57570 0.12830 0.35560 1.00000
O4 0.14760 0.99770 0.30950 1.00000

_database_code_amcsd 0009970
